data_7115654
loop_
_publ_author_name
'Sebastian Schafer'
'Ralf Koppe'
'Michael T. Gamer'
'Peter W. Roesky'

_publ_section_title
;
 Zinc-silylene complexes
;
_journal_name_full Chem.Commun.
_journal_page_first 11401
_journal_paper_doi 10.1039/C4cc04714A
_journal_volume 50
_journal_year 2014
_chemical_formula_moiety 'C35 H53 Cl N2 Si Zn'
_chemical_formula_sum 'C35 H53 Cl N2 Si Zn'
_chemical_formula_weight 630.70
_chemical_name_systematic
;
 ?
;
_space_group_crystal_system monoclinic
_space_group_IT_number 14
_space_group_name_Hall '-P 2yn'
_space_group_name_H-M_alt 'P 1 21/n 1'
_symmetry_space_group_name_Hall '-P 2yn'
_symmetry_space_group_name_H-M 'P 1 21/n 1'
_atom_sites_solution_hydrogens geom
_atom_sites_solution_primary iterative
_audit_creation_date 2013-11-22
_audit_creation_method 'STOE X-RED'
_cell_angle_alpha 90
_cell_angle_beta 98.91(3)
_cell_angle_gamma 90
_cell_formula_units_Z 4
_cell_length_a 11.089(2)
_cell_length_b 17.537(4)
_cell_length_c 17.947(4)
_cell_measurement_reflns_used 15922
_cell_measurement_temperature 150(2)
_cell_measurement_theta_max 29.55
_cell_measurement_theta_min 1.63
_cell_volume 3448.0(13)
_computing_cell_refinement 'STOE X-AREA'
_computing_data_collection 'STOE X-AREA'
_computing_data_reduction 'STOE X-RED'
_computing_molecular_graphics 'Olex2 (Dolomanov et al., 2009)'
_computing_publication_material 'Olex2 (Dolomanov et al., 2009)'
_computing_structure_refinement 'ShelXL (Sheldrick, 2008)'
_computing_structure_solution
;
Superflip (Palatinus & Chapuis, 2007;Palatinus & van der Lee, 2008;
Palatinus et al., 2012)
;
_diffrn_ambient_temperature 150.15
_diffrn_detector_area_resol_mean 6.67
_diffrn_measured_fraction_theta_full 0.995
_diffrn_measured_fraction_theta_max 0.995
_diffrn_measurement_device_type 'Bruker P4'
_diffrn_measurement_method '\w scans'
_diffrn_radiation_monochromator graphite
_diffrn_radiation_type MoK\a
_diffrn_radiation_wavelength 0.71073
_diffrn_reflns_av_R_equivalents 0.0620
_diffrn_reflns_av_unetI/netI 0.0675
_diffrn_reflns_Laue_measured_fraction_full 0.995
_diffrn_reflns_Laue_measured_fraction_max 0.995
_diffrn_reflns_limit_h_max 10
_diffrn_reflns_limit_h_min -13
_diffrn_reflns_limit_k_max 21
_diffrn_reflns_limit_k_min -19
_diffrn_reflns_limit_l_max 21
_diffrn_reflns_limit_l_min -21
_diffrn_reflns_number 15445
_diffrn_reflns_point_group_measured_fraction_full 0.995
_diffrn_reflns_point_group_measured_fraction_max 0.995
_diffrn_reflns_theta_full 25.242
_diffrn_reflns_theta_max 25.500
_diffrn_reflns_theta_min 1.633
_diffrn_source 'sealed X-ray tube, 12 x 0.4 mm long-fine focus'
_exptl_absorpt_coefficient_mu 0.850
_exptl_absorpt_correction_T_max 0.9426
_exptl_absorpt_correction_T_min 0.8475
_exptl_absorpt_correction_type integration
_exptl_absorpt_process_details 'STOE X-RED & X-SHAPE'
_exptl_crystal_colour colourless
_exptl_crystal_density_diffrn 1.215
_exptl_crystal_description prism
_exptl_crystal_F_000 1352
_exptl_crystal_size_max 0.185
_exptl_crystal_size_mid 0.161
_exptl_crystal_size_min 0.114
_refine_diff_density_max 0.503
_refine_diff_density_min -0.949
_refine_diff_density_rms 0.072
_refine_ls_extinction_method none
_refine_ls_goodness_of_fit_ref 0.924
_refine_ls_hydrogen_treatment mixed
_refine_ls_matrix_type full
_refine_ls_number_parameters 377
_refine_ls_number_reflns 6404
_refine_ls_number_restraints 0
_refine_ls_restrained_S_all 0.924
_refine_ls_R_factor_all 0.0636
_refine_ls_R_factor_gt 0.0428
_refine_ls_shift/su_max 0.000
_refine_ls_shift/su_mean 0.000
_refine_ls_structure_factor_coef Fsqd
_refine_ls_weighting_details
;
 w=1/[\s^2^(Fo^2^)+(0.0590P)^2^]
 where P=(Fo^2^+2Fc^2^)/3
;
_refine_ls_weighting_scheme calc
_refine_ls_wR_factor_gt 0.0955
_refine_ls_wR_factor_ref 0.1019
_reflns_Friedel_coverage 0.000
_reflns_number_gt 4659
_reflns_number_total 6404
_reflns_threshold_expression 'I > 2\s(I)'
_cod_data_source_file c4cc04714a2.cif
_cod_data_source_block 1
_cod_original_cell_volume 3448.0(12)
_cod_database_code 7115654
_shelxl_version_number 2013-2
_shelx_space_group_comment
;
The symmetry employed for this shelxl refinement is uniquely defined
by the following loop, which should always be used as a source of
symmetry information in preference to the above space-group names.
They are only intended as comments.
;
_olex2_refinement_description
;
1. Fixed Uiso
 At 1.2 times of:
  All C(H) groups
 At 1.5 times of:
  All C(H,H,H) groups
2.a Aromatic/amide H refined with riding coordinates:
 C23(H23), C24(H24), C25(H25), C26(H26), C27(H27)
2.b Idealised Me refined as rotating group:
 C6(H6A,H6B,H6C), C7(H7A,H7B,H7C), C8(H8A,H8B,H8C), C9(H9A,H9B,H9C), C10(H10A,
 H10B,H10C), C16(H16A,H16B,H16C), C17(H17A,H17B,H17C), C18(H18A,H18B,H18C),
 C19(H19A,H19B,H19C), C20(H20A,H20B,H20C), C29(H29A,H29B,H29C), C30(H30A,H30B,
 H30C), C31(H31A,H31B,H31C), C33(H33A,H33B,H33C), C34(H34A,H34B,H34C), C35(H35A,
 H35B,H35C)
;

loop_
_space_group_symop_operation_xyz
'x, y, z'
'-x+1/2, y+1/2, -z+1/2'
'-x, -y, -z'
'x-1/2, -y-1/2, z-1/2'

loop_
_atom_site_label
_atom_site_type_symbol
_atom_site_fract_x
_atom_site_fract_y
_atom_site_fract_z
_atom_site_U_iso_or_equiv
_atom_site_adp_type
_atom_site_occupancy
_atom_site_site_symmetry_order
_atom_site_calc_flag
_atom_site_refinement_flags_posn
Zn1 Zn -0.00226(3) 0.47365(2) 0.27616(2) 0.02479(10) Uani 1 1 d .
Cl1 Cl 0.15335(7) 0.54180(4) 0.34742(4) 0.03224(17) Uani 1 1 d .
Si1 Si 0.05326(7) 0.34495(4) 0.30488(4) 0.02022(16) Uani 1 1 d .
N1 N 0.2148(2) 0.33577(12) 0.29464(11) 0.0220(5) Uani 1 1 d .
N2 N 0.1423(2) 0.34072(12) 0.39875(11) 0.0228(5) Uani 1 1 d .
C1 C -0.0363(2) 0.25244(15) 0.28069(14) 0.0227(6) Uani 1 1 d .
C2 C 0.0361(3) 0.18215(15) 0.30821(15) 0.0267(6) Uani 1 1 d .
C3 C -0.0116(3) 0.15090(15) 0.36561(15) 0.0274(6) Uani 1 1 d .
C4 C -0.1179(3) 0.19473(16) 0.37901(15) 0.0275(6) Uani 1 1 d .
C5 C -0.1355(3) 0.25384(15) 0.33011(14) 0.0245(6) Uani 1 1 d .
C6 C -0.0883(3) 0.25096(17) 0.19570(15) 0.0300(6) Uani 1 1 d .
H6A H -0.1257 0.3004 0.1807 0.045 Uiso 1 1 calc GR
H6B H -0.1500 0.2107 0.1858 0.045 Uiso 1 1 calc GR
H6C H -0.0221 0.2409 0.1666 0.045 Uiso 1 1 calc GR
C7 C 0.1393(3) 0.15093(17) 0.27228(19) 0.0375(7) Uani 1 1 d .
H7A H 0.2098 0.1851 0.2827 0.056 Uiso 1 1 calc GR
H7B H 0.1136 0.1469 0.2177 0.056 Uiso 1 1 calc GR
H7C H 0.1618 0.1003 0.2931 0.056 Uiso 1 1 calc GR
C8 C 0.0311(3) 0.08050(17) 0.40987(17) 0.0381(7) Uani 1 1 d .
H8A H 0.0577 0.0942 0.4628 0.057 Uiso 1 1 calc GR
H8B H 0.0995 0.0577 0.3892 0.057 Uiso 1 1 calc GR
H8C H -0.0361 0.0437 0.4065 0.057 Uiso 1 1 calc GR
C9 C -0.1953(3) 0.17229(19) 0.43714(17) 0.0405(8) Uani 1 1 d .
H9A H -0.2312 0.1219 0.4247 0.061 Uiso 1 1 calc GR
H9B H -0.2607 0.2098 0.4376 0.061 Uiso 1 1 calc GR
H9C H -0.1447 0.1705 0.4870 0.061 Uiso 1 1 calc GR
C10 C -0.2380(3) 0.31053(16) 0.32016(16) 0.0302(6) Uani 1 1 d .
H10A H -0.2943 0.2988 0.2739 0.045 Uiso 1 1 calc GR
H10B H -0.2049 0.3620 0.3166 0.045 Uiso 1 1 calc GR
H10C H -0.2818 0.3078 0.3635 0.045 Uiso 1 1 calc GR
C11 C -0.0737(3) 0.53184(16) 0.16632(14) 0.0277(6) Uani 1 1 d .
C12 C -0.1404(3) 0.47179(16) 0.12661(14) 0.0267(6) Uani 1 1 d .
C13 C -0.2427(3) 0.45556(15) 0.16141(14) 0.0255(6) Uani 1 1 d .
C14 C -0.2419(3) 0.50462(15) 0.22390(14) 0.0245(6) Uani 1 1 d .
C15 C -0.1373(3) 0.55277(15) 0.22841(14) 0.0237(6) Uani 1 1 d .
C16 C 0.0258(3) 0.57860(18) 0.13987(17) 0.0375(7) Uani 1 1 d .
H16A H 0.0776 0.6010 0.1836 0.056 Uiso 1 1 calc GR
H16B H -0.0110 0.6193 0.1065 0.056 Uiso 1 1 calc GR
H16C H 0.0753 0.5458 0.1124 0.056 Uiso 1 1 calc GR
C17 C -0.1094(3) 0.4325(2) 0.05722(16) 0.0398(8) Uani 1 1 d .
H17A H -0.1139 0.3771 0.0637 0.060 Uiso 1 1 calc GR
H17B H -0.0266 0.4466 0.0498 0.060 Uiso 1 1 calc GR
H17C H -0.1676 0.4481 0.0131 0.060 Uiso 1 1 calc GR
C18 C -0.3403(3) 0.39763(17) 0.13508(16) 0.0329(7) Uani 1 1 d .
H18A H -0.3870 0.4141 0.0869 0.049 Uiso 1 1 calc GR
H18B H -0.3952 0.3929 0.1727 0.049 Uiso 1 1 calc GR
H18C H -0.3023 0.3481 0.1285 0.049 Uiso 1 1 calc GR
C19 C -0.3377(3) 0.50917(17) 0.27426(15) 0.0311(6) Uani 1 1 d .
H19A H -0.4037 0.5429 0.2515 0.047 Uiso 1 1 calc GR
H19B H -0.3015 0.5294 0.3235 0.047 Uiso 1 1 calc GR
H19C H -0.3706 0.4581 0.2807 0.047 Uiso 1 1 calc GR
C20 C -0.1226(3) 0.62888(15) 0.26872(16) 0.0317(7) Uani 1 1 d .
H20A H -0.1684 0.6284 0.3113 0.048 Uiso 1 1 calc GR
H20B H -0.1539 0.6696 0.2336 0.048 Uiso 1 1 calc GR
H20C H -0.0360 0.6379 0.2874 0.048 Uiso 1 1 calc GR
C21 C 0.2469(3) 0.34135(14) 0.37002(14) 0.0225(6) Uani 1 1 d .
C22 C 0.3717(3) 0.34483(16) 0.41348(15) 0.0267(6) Uani 1 1 d .
C23 C 0.4384(3) 0.41201(17) 0.42114(16) 0.0327(7) Uani 1 1 d .
H23 H 0.4060 0.4573 0.3968 0.039 Uiso 1 1 calc R
C24 C 0.5544(3) 0.4121(2) 0.46538(18) 0.0422(8) Uani 1 1 d .
H24 H 0.6014 0.4577 0.4704 0.051 Uiso 1 1 calc R
C25 C 0.6008(3) 0.3465(2) 0.50163(18) 0.0452(9) Uani 1 1 d .
H25 H 0.6789 0.3473 0.5322 0.054 Uiso 1 1 calc R
C26 C 0.5342(3) 0.2801(2) 0.49359(16) 0.0402(8) Uani 1 1 d .
H26 H 0.5667 0.2351 0.5184 0.048 Uiso 1 1 calc R
C27 C 0.4196(3) 0.27838(18) 0.44939(15) 0.0313(7) Uani 1 1 d .
H27 H 0.3741 0.2323 0.4437 0.038 Uiso 1 1 calc R
C28 C 0.2891(3) 0.34491(16) 0.23286(15) 0.0267(6) Uani 1 1 d .
C29 C 0.3252(3) 0.42861(18) 0.22550(18) 0.0367(7) Uani 1 1 d .
H29A H 0.2518 0.4605 0.2191 0.055 Uiso 1 1 calc GR
H29B H 0.3670 0.4346 0.1816 0.055 Uiso 1 1 calc GR
H29C H 0.3800 0.4443 0.2711 0.055 Uiso 1 1 calc GR
C30 C 0.4029(3) 0.29502(19) 0.24573(18) 0.0376(7) Uani 1 1 d .
H30A H 0.4583 0.3135 0.2900 0.056 Uiso 1 1 calc GR
H30B H 0.4442 0.2973 0.2013 0.056 Uiso 1 1 calc GR
H30C H 0.3795 0.2422 0.2542 0.056 Uiso 1 1 calc GR
C31 C 0.2075(3) 0.3209(2) 0.16017(15) 0.0376(7) Uani 1 1 d .
H31A H 0.1876 0.2666 0.1629 0.056 Uiso 1 1 calc GR
H31B H 0.2503 0.3298 0.1171 0.056 Uiso 1 1 calc GR
H31C H 0.1320 0.3509 0.1539 0.056 Uiso 1 1 calc GR
C32 C 0.1197(3) 0.35382(15) 0.47830(14) 0.0255(6) Uani 1 1 d .
C33 C 0.2054(3) 0.41344(17) 0.51917(15) 0.0334(7) Uani 1 1 d .
H33A H 0.2874 0.3917 0.5321 0.050 Uiso 1 1 calc GR
H33B H 0.1754 0.4293 0.5654 0.050 Uiso 1 1 calc GR
H33C H 0.2087 0.4578 0.4863 0.050 Uiso 1 1 calc GR
C34 C -0.0106(3) 0.38347(19) 0.47229(16) 0.0355(7) Uani 1 1 d .
H34A H -0.0173 0.4325 0.4458 0.053 Uiso 1 1 calc GR
H34B H -0.0315 0.3902 0.5230 0.053 Uiso 1 1 calc GR
H34C H -0.0669 0.3468 0.4442 0.053 Uiso 1 1 calc GR
C35 C 0.1313(3) 0.27776(17) 0.52062(16) 0.0351(7) Uani 1 1 d .
H35A H 0.0766 0.2402 0.4926 0.053 Uiso 1 1 calc GR
H35B H 0.1091 0.2848 0.5709 0.053 Uiso 1 1 calc GR
H35C H 0.2157 0.2596 0.5254 0.053 Uiso 1 1 calc GR

loop_
_atom_site_aniso_label
_atom_site_aniso_U_11
_atom_site_aniso_U_22
_atom_site_aniso_U_33
_atom_site_aniso_U_23
_atom_site_aniso_U_13
_atom_site_aniso_U_12
Zn1 0.02497(18) 0.01678(15) 0.03278(17) 0.00162(12) 0.00495(12) 0.00077(14)
Cl1 0.0297(4) 0.0255(4) 0.0404(4) -0.0026(3) 0.0022(3) -0.0037(3)
Si1 0.0195(4) 0.0156(3) 0.0264(3) -0.0006(3) 0.0063(3) -0.0007(3)
N1 0.0221(12) 0.0212(11) 0.0235(10) -0.0015(8) 0.0058(9) -0.0002(9)
N2 0.0262(13) 0.0176(11) 0.0253(10) -0.0006(8) 0.0064(9) -0.0009(10)
C1 0.0221(14) 0.0175(13) 0.0293(13) -0.0011(10) 0.0066(11) -0.0025(11)
C2 0.0251(15) 0.0183(13) 0.0370(14) -0.0045(11) 0.0055(11) -0.0027(11)
C3 0.0306(16) 0.0170(13) 0.0336(14) -0.0024(11) 0.0019(12) -0.0032(12)
C4 0.0302(16) 0.0220(14) 0.0314(14) -0.0035(11) 0.0086(12) -0.0040(12)
C5 0.0229(14) 0.0198(13) 0.0318(13) -0.0049(11) 0.0074(11) -0.0037(11)
C6 0.0296(16) 0.0295(15) 0.0316(14) -0.0044(12) 0.0069(12) -0.0058(13)
C7 0.0328(18) 0.0211(15) 0.0621(19) -0.0027(13) 0.0186(15) 0.0008(13)
C8 0.046(2) 0.0237(15) 0.0433(17) 0.0029(12) 0.0012(14) 0.0015(14)
C9 0.047(2) 0.0373(18) 0.0413(16) 0.0055(14) 0.0206(15) -0.0022(16)
C10 0.0239(15) 0.0265(15) 0.0419(16) 0.0007(12) 0.0103(12) 0.0006(12)
C11 0.0321(16) 0.0236(14) 0.0284(13) 0.0084(11) 0.0081(11) 0.0072(13)
C12 0.0300(15) 0.0247(13) 0.0262(12) 0.0024(11) 0.0072(11) 0.0032(13)
C13 0.0295(16) 0.0193(13) 0.0279(13) 0.0022(10) 0.0048(11) 0.0021(12)
C14 0.0256(15) 0.0202(13) 0.0282(13) 0.0026(10) 0.0053(11) -0.0002(12)
C15 0.0239(15) 0.0197(13) 0.0275(13) 0.0019(10) 0.0040(11) 0.0037(11)
C16 0.0380(19) 0.0361(17) 0.0403(16) 0.0105(13) 0.0118(14) -0.0050(15)
C17 0.048(2) 0.0424(18) 0.0307(15) -0.0054(13) 0.0127(14) -0.0006(16)
C18 0.0337(17) 0.0270(15) 0.0370(15) -0.0026(12) 0.0017(12) -0.0033(14)
C19 0.0299(16) 0.0318(16) 0.0328(14) 0.0021(12) 0.0087(12) 0.0012(13)
C20 0.0366(18) 0.0174(13) 0.0408(15) -0.0012(11) 0.0048(13) 0.0013(12)
C21 0.0236(14) 0.0123(12) 0.0317(13) 0.0001(10) 0.0045(11) 0.0002(11)
C22 0.0211(15) 0.0279(15) 0.0313(13) -0.0031(11) 0.0045(11) 0.0031(12)
C23 0.0269(16) 0.0283(15) 0.0429(16) -0.0076(12) 0.0052(13) -0.0026(13)
C24 0.0282(18) 0.046(2) 0.0525(18) -0.0199(16) 0.0074(14) -0.0071(15)
C25 0.0255(17) 0.069(2) 0.0394(17) -0.0133(16) 0.0005(13) 0.0055(17)
C26 0.0334(18) 0.053(2) 0.0342(15) -0.0011(14) 0.0043(13) 0.0151(16)
C27 0.0282(16) 0.0339(16) 0.0316(14) -0.0025(12) 0.0039(12) 0.0045(13)
C28 0.0248(15) 0.0258(14) 0.0312(13) 0.0009(11) 0.0101(11) -0.0030(12)
C29 0.0370(18) 0.0308(16) 0.0466(17) 0.0030(13) 0.0198(14) -0.0072(14)
C30 0.0315(17) 0.0359(17) 0.0495(18) 0.0049(14) 0.0188(14) 0.0072(14)
C31 0.0363(18) 0.0488(19) 0.0304(14) -0.0037(13) 0.0137(13) -0.0081(15)
C32 0.0343(16) 0.0210(13) 0.0223(12) -0.0034(10) 0.0081(11) -0.0002(12)
C33 0.0408(19) 0.0313(16) 0.0284(14) -0.0057(11) 0.0058(12) -0.0044(14)
C34 0.0402(19) 0.0382(17) 0.0301(14) -0.0087(12) 0.0116(13) 0.0003(15)
C35 0.047(2) 0.0291(15) 0.0304(14) 0.0019(12) 0.0109(13) -0.0024(14)

loop_
_atom_type_symbol
_atom_type_description
_atom_type_scat_dispersion_real
_atom_type_scat_dispersion_imag
_atom_type_scat_source
C C 0.0033 0.0016 'International Tables Vol C Tables 4.2.6.8 and 6.1.1.4'
H H 0.0000 0.0000 'International Tables Vol C Tables 4.2.6.8 and 6.1.1.4'
Cl Cl 0.1484 0.1585 'International Tables Vol C Tables 4.2.6.8 and 6.1.1.4'
N N 0.0061 0.0033 'International Tables Vol C Tables 4.2.6.8 and 6.1.1.4'
Si Si 0.0817 0.0704 'International Tables Vol C Tables 4.2.6.8 and 6.1.1.4'
Zn Zn 0.2839 1.4301 'International Tables Vol C Tables 4.2.6.8 and 6.1.1.4'

loop_
_geom_angle_atom_site_label_1
_geom_angle_atom_site_label_2
_geom_angle_atom_site_label_3
_geom_angle
Cl1 Zn1 Si1 102.99(3)
C11 Zn1 Cl1 112.37(8)
C11 Zn1 Si1 131.67(8)
C15 Zn1 Cl1 107.73(8)
C15 Zn1 Si1 148.42(8)
C15 Zn1 C11 38.72(10)
N1 Si1 Zn1 106.61(8)
N1 Si1 C1 112.49(11)
N2 Si1 Zn1 108.99(7)
N2 Si1 N1 71.99(10)
N2 Si1 C1 111.31(11)
C1 Si1 Zn1 130.35(9)
C21 N1 Si1 90.21(17)
C21 N1 C28 130.4(2)
C28 N1 Si1 136.58(18)
C21 N2 Si1 91.23(16)
C21 N2 C32 130.1(2)
C32 N2 Si1 136.61(19)
C2 C1 Si1 112.70(19)
C2 C1 C5 102.6(2)
C2 C1 C6 114.0(2)
C5 C1 Si1 104.55(17)
C5 C1 C6 112.6(2)
C6 C1 Si1 109.80(18)
C3 C2 C1 109.3(2)
C3 C2 C7 126.6(3)
C7 C2 C1 124.0(2)
C2 C3 C4 109.6(2)
C2 C3 C8 127.6(3)
C4 C3 C8 122.8(3)
C3 C4 C9 122.7(3)
C5 C4 C3 109.6(2)
C5 C4 C9 127.6(3)
C4 C5 C1 108.8(2)
C4 C5 C10 128.0(3)
C10 C5 C1 123.1(2)
C1 C6 H6A 109.5
C1 C6 H6B 109.5
C1 C6 H6C 109.5
H6A C6 H6B 109.5
H6A C6 H6C 109.5
H6B C6 H6C 109.5
C2 C7 H7A 109.5
C2 C7 H7B 109.5
C2 C7 H7C 109.5
H7A C7 H7B 109.5
H7A C7 H7C 109.5
H7B C7 H7C 109.5
C3 C8 H8A 109.5
C3 C8 H8B 109.5
C3 C8 H8C 109.5
H8A C8 H8B 109.5
H8A C8 H8C 109.5
H8B C8 H8C 109.5
C4 C9 H9A 109.5
C4 C9 H9B 109.5
C4 C9 H9C 109.5
H9A C9 H9B 109.5
H9A C9 H9C 109.5
H9B C9 H9C 109.5
C5 C10 H10A 109.5
C5 C10 H10B 109.5
C5 C10 H10C 109.5
H10A C10 H10B 109.5
H10A C10 H10C 109.5
H10B C10 H10C 109.5
C12 C11 Zn1 100.90(17)
C12 C11 C15 107.2(2)
C12 C11 C16 126.7(2)
C15 C11 Zn1 65.82(14)
C15 C11 C16 124.7(3)
C16 C11 Zn1 110.3(2)
C11 C12 C17 126.0(3)
C13 C12 C11 108.8(2)
C13 C12 C17 125.2(3)
C12 C13 C14 108.8(2)
C12 C13 C18 125.9(2)
C14 C13 C18 125.2(3)
C13 C14 C15 108.1(2)
C13 C14 C19 126.3(3)
C15 C14 C19 125.4(2)
C11 C15 Zn1 75.46(16)
C11 C15 C20 124.0(3)
C14 C15 Zn1 98.77(17)
C14 C15 C11 107.1(2)
C14 C15 C20 125.1(3)
C20 C15 Zn1 111.47(18)
C11 C16 H16A 109.5
C11 C16 H16B 109.5
C11 C16 H16C 109.5
H16A C16 H16B 109.5
H16A C16 H16C 109.5
H16B C16 H16C 109.5
C12 C17 H17A 109.5
C12 C17 H17B 109.5
C12 C17 H17C 109.5
H17A C17 H17B 109.5
H17A C17 H17C 109.5
H17B C17 H17C 109.5
C13 C18 H18A 109.5
C13 C18 H18B 109.5
C13 C18 H18C 109.5
H18A C18 H18B 109.5
H18A C18 H18C 109.5
H18B C18 H18C 109.5
C14 C19 H19A 109.5
C14 C19 H19B 109.5
C14 C19 H19C 109.5
H19A C19 H19B 109.5
H19A C19 H19C 109.5
H19B C19 H19C 109.5
C15 C20 H20A 109.5
C15 C20 H20B 109.5
C15 C20 H20C 109.5
H20A C20 H20B 109.5
H20A C20 H20C 109.5
H20B C20 H20C 109.5
N1 C21 C22 127.7(2)
N2 C21 N1 106.0(2)
N2 C21 C22 126.3(2)
C23 C22 C21 121.9(3)
C23 C22 C27 120.3(3)
C27 C22 C21 117.8(3)
C22 C23 H23 120.5
C22 C23 C24 119.1(3)
C24 C23 H23 120.5
C23 C24 H24 119.8
C25 C24 C23 120.5(3)
C25 C24 H24 119.8
C24 C25 H25 120.0
C26 C25 C24 120.1(3)
C26 C25 H25 120.0
C25 C26 H26 119.8
C25 C26 C27 120.5(3)
C27 C26 H26 119.8
C22 C27 H27 120.2
C26 C27 C22 119.6(3)
C26 C27 H27 120.2
N1 C28 C29 110.4(2)
N1 C28 C30 111.5(2)
N1 C28 C31 106.4(2)
C30 C28 C29 110.0(3)
C30 C28 C31 109.8(2)
C31 C28 C29 108.6(2)
C28 C29 H29A 109.5
C28 C29 H29B 109.5
C28 C29 H29C 109.5
H29A C29 H29B 109.5
H29A C29 H29C 109.5
H29B C29 H29C 109.5
C28 C30 H30A 109.5
C28 C30 H30B 109.5
C28 C30 H30C 109.5
H30A C30 H30B 109.5
H30A C30 H30C 109.5
H30B C30 H30C 109.5
C28 C31 H31A 109.5
C28 C31 H31B 109.5
C28 C31 H31C 109.5
H31A C31 H31B 109.5
H31A C31 H31C 109.5
H31B C31 H31C 109.5
N2 C32 C33 112.2(2)
N2 C32 C34 106.3(2)
N2 C32 C35 108.9(2)
C33 C32 C34 108.3(2)
C33 C32 C35 111.2(2)
C34 C32 C35 109.8(3)
C32 C33 H33A 109.5
C32 C33 H33B 109.5
C32 C33 H33C 109.5
H33A C33 H33B 109.5
H33A C33 H33C 109.5
H33B C33 H33C 109.5
C32 C34 H34A 109.5
C32 C34 H34B 109.5
C32 C34 H34C 109.5
H34A C34 H34B 109.5
H34A C34 H34C 109.5
H34B C34 H34C 109.5
C32 C35 H35A 109.5
C32 C35 H35B 109.5
C32 C35 H35C 109.5
H35A C35 H35B 109.5
H35A C35 H35C 109.5
H35B C35 H35C 109.5

loop_
_geom_bond_atom_site_label_1
_geom_bond_atom_site_label_2
_geom_bond_distance
Zn1 Cl1 2.3148(9)
Zn1 Si1 2.3750(9)
Zn1 C11 2.252(3)
Zn1 C15 2.122(3)
Si1 N1 1.835(2)
Si1 N2 1.818(2)
Si1 C1 1.917(3)
N1 C21 1.348(3)
N1 C28 1.489(3)
N2 C21 1.340(4)
N2 C32 1.505(3)
C1 C2 1.512(4)
C1 C5 1.516(4)
C1 C6 1.545(4)
C2 C3 1.346(4)
C2 C7 1.501(4)
C3 C4 1.458(4)
C3 C8 1.504(4)
C4 C5 1.353(4)
C4 C9 1.503(4)
C5 C10 1.500(4)
C6 H6A 0.9800
C6 H6B 0.9800
C6 H6C 0.9800
C7 H7A 0.9800
C7 H7B 0.9800
C7 H7C 0.9800
C8 H8A 0.9800
C8 H8B 0.9800
C8 H8C 0.9800
C9 H9A 0.9800
C9 H9B 0.9800
C9 H9C 0.9800
C10 H10A 0.9800
C10 H10B 0.9800
C10 H10C 0.9800
C11 C12 1.415(4)
C11 C15 1.455(4)
C11 C16 1.509(4)
C12 C13 1.406(4)
C12 C17 1.509(4)
C13 C14 1.412(4)
C13 C18 1.506(4)
C14 C15 1.427(4)
C14 C19 1.500(4)
C15 C20 1.515(4)
C16 H16A 0.9800
C16 H16B 0.9800
C16 H16C 0.9800
C17 H17A 0.9800
C17 H17B 0.9800
C17 H17C 0.9800
C18 H18A 0.9800
C18 H18B 0.9800
C18 H18C 0.9800
C19 H19A 0.9800
C19 H19B 0.9800
C19 H19C 0.9800
C20 H20A 0.9800
C20 H20B 0.9800
C20 H20C 0.9800
C21 C22 1.481(4)
C22 C23 1.386(4)
C22 C27 1.396(4)
C23 H23 0.9500
C23 C24 1.403(5)
C24 H24 0.9500
C24 C25 1.381(5)
C25 H25 0.9500
C25 C26 1.375(5)
C26 H26 0.9500
C26 C27 1.390(4)
C27 H27 0.9500
C28 C29 1.533(4)
C28 C30 1.524(4)
C28 C31 1.527(4)
C29 H29A 0.9800
C29 H29B 0.9800
C29 H29C 0.9800
C30 H30A 0.9800
C30 H30B 0.9800
C30 H30C 0.9800
C31 H31A 0.9800
C31 H31B 0.9800
C31 H31C 0.9800
C32 C33 1.523(4)
C32 C34 1.524(4)
C32 C35 1.530(4)
C33 H33A 0.9800
C33 H33B 0.9800
C33 H33C 0.9800
C34 H34A 0.9800
C34 H34B 0.9800
C34 H34C 0.9800
C35 H35A 0.9800
C35 H35B 0.9800
C35 H35C 0.9800

loop_
_geom_torsion_atom_site_label_1
_geom_torsion_atom_site_label_2
_geom_torsion_atom_site_label_3
_geom_torsion_atom_site_label_4
_geom_torsion
Zn1 Si1 N1 C21 100.05(14)
Zn1 Si1 N1 C28 -61.3(3)
Zn1 Si1 N2 C21 -96.83(14)
Zn1 Si1 N2 C32 67.2(3)
Zn1 C11 C12 C13 68.4(2)
Zn1 C11 C12 C17 -113.0(3)
Zn1 C11 C15 C14 -94.89(19)
Zn1 C11 C15 C20 106.3(3)
Si1 N1 C21 N2 6.75(19)
Si1 N1 C21 C22 -175.2(2)
Si1 N1 C28 C29 84.9(3)
Si1 N1 C28 C30 -152.5(2)
Si1 N1 C28 C31 -32.8(4)
Si1 N2 C21 N1 -6.81(19)
Si1 N2 C21 C22 175.1(2)
Si1 N2 C32 C33 -123.7(3)
Si1 N2 C32 C34 -5.4(3)
Si1 N2 C32 C35 112.8(3)
Si1 C1 C2 C3 109.8(2)
Si1 C1 C2 C7 -73.9(3)
Si1 C1 C5 C4 -116.1(2)
Si1 C1 C5 C10 67.2(3)
N1 Si1 N2 C21 5.05(14)
N1 Si1 N2 C32 169.1(3)
N1 C21 C22 C23 80.8(4)
N1 C21 C22 C27 -101.5(3)
N2 Si1 N1 C21 -5.02(14)
N2 Si1 N1 C28 -166.3(3)
N2 C21 C22 C23 -101.5(3)
N2 C21 C22 C27 76.2(3)
C1 Si1 N1 C21 -111.23(16)
C1 Si1 N1 C28 87.5(3)
C1 Si1 N2 C21 112.80(16)
C1 Si1 N2 C32 -83.1(3)
C1 C2 C3 C4 1.7(3)
C1 C2 C3 C8 179.9(3)
C2 C1 C5 C4 1.7(3)
C2 C1 C5 C10 -175.0(2)
C2 C3 C4 C5 -0.5(3)
C2 C3 C4 C9 177.0(3)
C3 C4 C5 C1 -0.8(3)
C3 C4 C5 C10 175.7(3)
C5 C1 C2 C3 -2.1(3)
C5 C1 C2 C7 174.2(3)
C6 C1 C2 C3 -124.1(3)
C6 C1 C2 C7 52.1(4)
C6 C1 C5 C4 124.7(2)
C6 C1 C5 C10 -52.0(3)
C7 C2 C3 C4 -174.5(3)
C7 C2 C3 C8 3.8(5)
C8 C3 C4 C5 -178.9(3)
C8 C3 C4 C9 -1.3(4)
C9 C4 C5 C1 -178.2(3)
C9 C4 C5 C10 -1.7(5)
C11 C12 C13 C14 -0.4(3)
C11 C12 C13 C18 177.4(3)
C12 C11 C15 Zn1 94.5(2)
C12 C11 C15 C14 -0.4(3)
C12 C11 C15 C20 -159.2(3)
C12 C13 C14 C15 0.2(3)
C12 C13 C14 C19 176.7(3)
C13 C14 C15 Zn1 -77.2(2)
C13 C14 C15 C11 0.2(3)
C13 C14 C15 C20 158.6(3)
C15 C11 C12 C13 0.5(3)
C15 C11 C12 C17 179.2(3)
C16 C11 C12 C13 -166.0(3)
C16 C11 C12 C17 12.7(5)
C16 C11 C15 Zn1 -98.7(3)
C16 C11 C15 C14 166.4(3)
C16 C11 C15 C20 7.6(4)
C17 C12 C13 C14 -179.1(3)
C17 C12 C13 C18 -1.3(4)
C18 C13 C14 C15 -177.7(2)
C18 C13 C14 C19 -1.1(4)
C19 C14 C15 Zn1 106.2(3)
C19 C14 C15 C11 -176.4(2)
C19 C14 C15 C20 -18.0(4)
C21 N1 C28 C29 -70.2(4)
C21 N1 C28 C30 52.4(4)
C21 N1 C28 C31 172.1(3)
C21 N2 C32 C33 35.3(4)
C21 N2 C32 C34 153.5(3)
C21 N2 C32 C35 -88.2(3)
C21 C22 C23 C24 177.7(3)
C21 C22 C27 C26 -177.1(3)
C22 C23 C24 C25 -0.9(5)
C23 C22 C27 C26 0.7(4)
C23 C24 C25 C26 1.1(5)
C24 C25 C26 C27 -0.3(5)
C25 C26 C27 C22 -0.5(4)
C27 C22 C23 C24 0.0(4)
C28 N1 C21 N2 169.9(2)
C28 N1 C21 C22 -12.0(4)
C32 N2 C21 N1 -172.5(2)
C32 N2 C21 C22 9.3(4)
